data_4031599
loop_
_publ_author_name
'Morozov, I.V.'
'Fedorova, A.A.'
'Rodionova, T.A.'
'Troyanov, S.I.'

_publ_section_title
;
 Synthesis and Crystal Structure of (NH4)3[Mn(NO3)4]NO3, (NH4)2[Zn(NO3)4],
 and (NH4)3[Ni2(NO3)7] Ammonium Nitratometallates
;
_journal_name_full
;
Russian Journal of Inorganic Chemistry (= Zhurnal Neorganicheskoi Khimii)
;
_journal_page_first 985
_journal_page_last 985
_journal_volume 48
_journal_year 2003
_chemical_formula_sum 'H12 N10 Ni2 O21'
_chemical_name_systematic '(N H4)3 (Ni2 (N O3)7)'
_space_group_IT_number 62
_symmetry_space_group_name_Hall '-P 2c 2n'
_symmetry_space_group_name_H-M 'P n a m'
_cell_angle_alpha 90
_cell_angle_beta 90
_cell_angle_gamma 90
_cell_formula_units_Z 4
_cell_length_a 8.936
_cell_length_b 7.31
_cell_length_c 27.956
_cell_volume 1826.146
_citation_journal_id_ASTM RJICAQ
_cod_data_source_file Morozov_RJICAQ_2003_857.cif
_cod_data_source_block H12N10Ni2O21
_cod_original_sg_symbol_Hall '-P 2ac 2n (-x,z,y)'
_cod_database_code 4031599

loop_
_symmetry_equiv_pos_as_xyz
x,y,z
-x+1/2,y+1/2,-z
x+1/2,-y+1/2,-z+1/2
-x,-y,z+1/2
-x,-y,-z
x-1/2,-y-1/2,z
-x-1/2,y-1/2,z-1/2
x,y,-z-1/2

loop_
_atom_site_label
_atom_site_type_symbol
_atom_site_fract_x
_atom_site_fract_y
_atom_site_fract_z
_atom_site_occupancy
_atom_site_U_iso_or_equiv
N1 N+5 0.7612 -0.1833 0.6723 1 0.0
O5 O-2 0.823 0.3636 0.6207 1 0.0
O4 O-2 1.0881 0.1853 0.635 1 0.0
O2 O-2 0.8947 -0.1744 0.658 1 0.0
N6 N-3 0.5196 0.0823 0.25 1 0.0
H4 H+1 0.4985 0.1693 0.464 1 0.0
N5 N-3 0.4942 0.1227 0.4363 1 0.0
H6 H+1 0.4846 0.1812 0.25 1 0.0
N3 N+5 0.8443 0.1102 0.5351 1 0.0
H5 H+1 0.6247 0.1124 0.25 1 0.0
O9 O-2 0.7567 0.0981 0.5021 1 0.0
H2 H+1 0.399 0.0847 0.4325 1 0.0
O10 O-2 0.8975 0.2188 0.7113 1 0.0
H3 H+1 0.5093 0.2098 0.4131 1 0.0
H1 H+1 0.5611 0.031 0.4331 1 0.0
H7 H+1 0.5142 0.0278 0.2672 1 0.0
N2 N+5 1.1875 0.0823 0.6182 1 0.0
O6 O-2 1.1598 -0.064 0.5995 1 0.0
O3 O-2 0.7114 -0.3159 0.6945 1 0.0
O1 O-2 0.6804 -0.0423 0.6639 1 0.0
O7 O-2 0.8166 0.0164 0.5738 1 0.0
O8 O-2 0.9599 0.2041 0.5335 1 0.0
O11 O-2 0.8604 -0.034 0.75 1 0.0
N4 N+5 0.8851 0.1296 0.75 1 0.0
Ni1 Ni+2 0.87282 0.104 0.64091 1 0.0
